data_4116584
loop_
_publ_author_name
'Francisco Torres'
'Eduardo Sola'
'Marta Mart\'in'
'Jos\'e A. L\'opez'
'Fernando J. Lahoz'
'Luis A. Oro'

_publ_contact_author
;
  Dr. Fernando J. Lahoz
  Departamento de Qu\'imica Inorg\'anica
  Facultad de Ciencias
  Universidad de Zaragoza
  50009 Zaragoza, Spain
;
_publ_contact_author_email lahoz@posta.unizar.es
_publ_section_title
;
 C-H Bond Activations by New Labile \h6-Arene Complexes of Iridium
;
_journal_name_full 'Journal of the American Chemical Society'
_journal_page_first 10632
_journal_page_last 10633
_journal_paper_doi 10.1021/ja9923890
_journal_volume 121
_journal_year 1999
_chemical_formula_moiety 'C18 H35 Ir P 1+, B F4 1-'
_chemical_formula_sum 'C18 H35 B F4 Ir P'
_chemical_formula_weight 561.44
_chemical_name_systematic
;
 dihydride-triisopropylphosphine-1,3,5-trimethylbenzene-iridium(III)
tetrafluoro borate
;
_space_group_IT_number 4
_symmetry_cell_setting monoclinic
_symmetry_space_group_name_Hall 'P 2yb'
_symmetry_space_group_name_H-M 'P 1 21 1'
_atom_sites_solution_hydrogens mixed
_atom_sites_solution_primary direct
_atom_sites_solution_secondary difmap
_audit_creation_method SHELXL-97
_cell_angle_alpha 90.00
_cell_angle_beta 109.454(10)
_cell_angle_gamma 90.00
_cell_formula_units_Z 2
_cell_length_a 8.1477(7)
_cell_length_b 13.8943(12)
_cell_length_c 10.1659(9)
_cell_measurement_reflns_used 60
_cell_measurement_temperature 150(2)
_cell_measurement_theta_max 20
_cell_measurement_theta_min 15
_cell_volume 1085.14(18)
_computing_cell_refinement 'XSCANS v. 2.1 (Siemens)'
_computing_data_collection 'XSCANS v. 2.1 (Siemens)'
_computing_data_reduction 'XSCANS v. 2.1 (Siemens)'
_computing_molecular_graphics 'XP, SHELXTL v.5 (Siemens)'
_computing_publication_material 'CIFTAB (Sheldrick, 1997)'
_computing_structure_refinement 'SHELXL-97 (Sheldrick, 1997)'
_computing_structure_solution 'SHELXS-97 (Sheldrick, 1990)'
_diffrn_ambient_temperature 150(2)
_diffrn_measured_fraction_theta_full 0.996
_diffrn_measured_fraction_theta_max 0.996
_diffrn_measurement_device 'four-circle diffractometer'
_diffrn_measurement_device_type 'Siemens P4'
_diffrn_measurement_method '\w-2\q scans'
_diffrn_radiation_monochromator graphite
_diffrn_radiation_source 'normal focus Mo sealed tube'
_diffrn_radiation_type MoK\a
_diffrn_radiation_wavelength 0.71073
_diffrn_reflns_av_R_equivalents 0.0200
_diffrn_reflns_av_sigmaI/netI 0.0214
_diffrn_reflns_limit_h_max 9
_diffrn_reflns_limit_h_min -9
_diffrn_reflns_limit_k_max 16
_diffrn_reflns_limit_k_min -16
_diffrn_reflns_limit_l_max 12
_diffrn_reflns_limit_l_min -12
_diffrn_reflns_number 4286
_diffrn_reflns_theta_full 25.07
_diffrn_reflns_theta_max 25.07
_diffrn_reflns_theta_min 2.12
_diffrn_standards_decay_% 'no decay'
_diffrn_standards_interval_count 97
_diffrn_standards_number 3
_exptl_absorpt_coefficient_mu 6.258
_exptl_absorpt_correction_T_max 0.3988
_exptl_absorpt_correction_T_min 0.2116
_exptl_absorpt_correction_type empirical
_exptl_absorpt_process_details
;
 Azimuthal psi-scans of 30 reflections (15 + Friedel pairs) at 10\% intervals.
 Data corrected with the program: XPREP, SHELXTL v. 5 (Siemens)
;
_exptl_crystal_colour colorless
_exptl_crystal_density_diffrn 1.718
_exptl_crystal_description 'irregular block'
_exptl_crystal_F_000 552
_exptl_crystal_size_max 0.36
_exptl_crystal_size_mid 0.24
_exptl_crystal_size_min 0.18
_refine_diff_density_max 0.690
_refine_diff_density_min -0.668
_refine_diff_density_rms 0.090
_refine_ls_abs_structure_details 'Flack H D (1983), Acta Cryst. A39, 876-881'
_refine_ls_abs_structure_Flack -0.026(14)
_refine_ls_extinction_coef 0.0059(5)
_refine_ls_extinction_expression Fc^*^=kFc[1+0.001xFc^2^\l^3^/sin(2\q)]^-1/4^
_refine_ls_extinction_method SHELXL
_refine_ls_goodness_of_fit_ref 1.079
_refine_ls_hydrogen_treatment mixed
_refine_ls_matrix_type full
_refine_ls_number_parameters 255
_refine_ls_number_reflns 3842
_refine_ls_number_restraints 1
_refine_ls_restrained_S_all 1.079
_refine_ls_R_factor_all 0.0367
_refine_ls_R_factor_gt 0.0345
_refine_ls_shift/su_max 0.001
_refine_ls_shift/su_mean 0.000
_refine_ls_structure_factor_coef Fsqd
_refine_ls_weighting_details 'calc w=1/[\s^2^(Fo^2^)+(0.0377P)^2^+8.8796P] where P=(Fo^2^+2Fc^2^)/3'
_refine_ls_weighting_scheme calc
_refine_ls_wR_factor_gt 0.0816
_refine_ls_wR_factor_ref 0.0833
_reflns_number_gt 3675
_reflns_number_total 3842
_reflns_threshold_expression >2sigma(I)
_cod_data_source_file ja9923890.cif
_cod_data_source_block compound4
_cod_original_cell_volume 1085.14(16)
_cod_database_code 4116584

loop_
_symmetry_equiv_pos_as_xyz
'x, y, z'
'-x, y+1/2, -z'

loop_
_atom_site_label
_atom_site_type_symbol
_atom_site_fract_x
_atom_site_fract_y
_atom_site_fract_z
_atom_site_U_iso_or_equiv
_atom_site_adp_type
_atom_site_occupancy
_atom_site_symmetry_multiplicity
_atom_site_calc_flag
_atom_site_refinement_flags
Ir Ir 0.23111(4) 0.85638(3) 0.13483(3) 0.02283(12) Uani 1 1 d .
H0 H 0.1056 0.7950 0.0275 0.02(2) Uiso 1 1 d R
H1 H 0.3190 0.7997 0.0513 0.02(2) Uiso 1 1 d R
P P 0.2234(3) 0.92004(15) -0.0727(2) 0.0200(4) Uani 1 1 d .
C1 C 0.0546(11) 0.8453(11) 0.2695(8) 0.026(2) Uani 1 1 d .
C2 C 0.2039(13) 0.7920(7) 0.3291(10) 0.028(2) Uani 1 1 d .
H2 H 0.1949 0.7251 0.3446 0.05(2) Uiso 1 1 calc R
C3 C 0.3728(12) 0.8364(8) 0.3681(9) 0.031(3) Uani 1 1 d .
C4 C 0.3827(13) 0.9372(8) 0.3412(10) 0.030(2) Uani 1 1 d .
H4 H 0.495(16) 0.969(5) 0.367(4) 0.05(2) Uiso 1 1 calc R
C5 C 0.2302(13) 0.9905(7) 0.2783(10) 0.030(2) Uani 1 1 d .
C6 C 0.0674(13) 0.9440(6) 0.2444(9) 0.026(2) Uani 1 1 d .
H6 H -0.026(15) 0.977(5) 0.208(6) 0.05(2) Uiso 1 1 calc R
C7 C -0.1208(13) 0.7970(7) 0.2360(11) 0.035(2) Uani 1 1 d .
H7A H -0.120(5) 0.759(7) 0.305(8) 0.10(2) Uiso 1 1 calc R
H7B H -0.143(7) 0.763(7) 0.159(9) 0.10(2) Uiso 1 1 calc R
H7C H -0.202(8) 0.841(4) 0.224(11) 0.10(2) Uiso 1 1 calc R
C8 C 0.5345(14) 0.7793(9) 0.4403(11) 0.042(3) Uani 1 1 d .
H8A H 0.543(8) 0.769(7) 0.536(9) 0.10(2) Uiso 1 1 calc R
H8B H 0.635(9) 0.814(5) 0.437(10) 0.10(2) Uiso 1 1 calc R
H8C H 0.529(7) 0.719(6) 0.394(8) 0.10(2) Uiso 1 1 calc R
C9 C 0.2410(18) 1.0976(8) 0.2603(13) 0.047(3) Uani 1 1 d .
H9A H 0.227(14) 1.133(3) 0.347(9) 0.10(2) Uiso 1 1 calc R
H9B H 0.141(12) 1.120(2) 0.170(10) 0.10(2) Uiso 1 1 calc R
H9C H 0.362(11) 1.1150(19) 0.251(11) 0.10(2) Uiso 1 1 calc R
C10 C 0.2679(12) 0.8272(6) -0.1867(9) 0.027(2) Uani 1 1 d .
H10 H 0.1956 0.7701 -0.1815 0.05(2) Uiso 1 1 calc R
C11 C 0.2129(13) 0.855(2) -0.3430(8) 0.044(2) Uani 1 1 d .
H11A H 0.241(9) 0.919(5) -0.3510(10) 0.049(8) Uiso 1 1 calc R
H11B H 0.093(7) 0.847(6) -0.384(3) 0.049(8) Uiso 1 1 calc R
H11C H 0.271(9) 0.816(4) -0.388(3) 0.049(8) Uiso 1 1 calc R
C12 C 0.4556(14) 0.7923(8) -0.1390(12) 0.041(2) Uani 1 1 d .
H12A H 0.465(2) 0.737(5) -0.193(6) 0.049(8) Uiso 1 1 calc R
H12B H 0.491(4) 0.775(5) -0.042(7) 0.049(8) Uiso 1 1 calc R
H12C H 0.530(5) 0.843(4) -0.152(6) 0.049(8) Uiso 1 1 calc R
C13 C 0.3689(11) 1.0251(7) -0.0557(10) 0.0260(19) Uani 1 1 d .
H13 H 0.321(6) 1.076(7) -0.013(6) 0.05(2) Uiso 1 1 calc R
C14 C 0.5560(13) 1.0065(8) 0.0450(11) 0.040(2) Uani 1 1 d .
H14A H 0.618(5) 0.967(5) -0.001(4) 0.049(8) Uiso 1 1 calc R
H14B H 0.5507(13) 0.974(5) 0.128(7) 0.049(8) Uiso 1 1 calc R
H14C H 0.616(5) 1.067(4) 0.071(6) 0.049(8) Uiso 1 1 calc R
C15 C 0.3769(13) 1.0670(7) -0.1928(11) 0.034(2) Uani 1 1 d .
H15A H 0.429(10) 1.128(5) -0.176(2) 0.049(8) Uiso 1 1 calc R
H15B H 0.264(8) 1.072(5) -0.257(5) 0.049(8) Uiso 1 1 calc R
H15C H 0.443(9) 1.026(4) -0.229(5) 0.049(8) Uiso 1 1 calc R
C16 C 0.0068(12) 0.9668(7) -0.1792(10) 0.030(2) Uani 1 1 d .
H16 H 0.0148(17) 0.986(3) -0.256(12) 0.05(2) Uiso 1 1 calc R
C17 C -0.1284(13) 0.8864(8) -0.2122(12) 0.046(3) Uani 1 1 d .
H17A H -0.147(7) 0.866(4) -0.127(5) 0.049(8) Uiso 1 1 calc R
H17B H -0.087(5) 0.832(4) -0.253(8) 0.049(8) Uiso 1 1 calc R
H17C H -0.237(7) 0.910(2) -0.278(7) 0.049(8) Uiso 1 1 calc R
C18 C -0.0534(14) 1.0521(8) -0.1132(12) 0.041(3) Uani 1 1 d .
H18A H -0.165(9) 1.076(4) -0.177(5) 0.049(8) Uiso 1 1 calc R
H18B H 0.034(7) 1.104(4) -0.095(7) 0.049(8) Uiso 1 1 calc R
H18C H -0.068(9) 1.032(2) -0.025(7) 0.049(8) Uiso 1 1 calc R
B B -0.1661(16) 1.0762(8) -0.5638(12) 0.036(3) Uani 1 1 d .
F1 F -0.1701(9) 0.9759(4) -0.5687(7) 0.0498(16) Uani 1 1 d .
F2 F -0.1515(12) 1.1116(5) -0.6871(7) 0.066(2) Uani 1 1 d .
F3 F -0.0248(10) 1.1082(6) -0.4568(7) 0.059(2) Uani 1 1 d .
F4 F -0.3162(11) 1.1114(6) -0.5492(12) 0.088(3) Uani 1 1 d .

loop_
_atom_site_aniso_label
_atom_site_aniso_U_11
_atom_site_aniso_U_22
_atom_site_aniso_U_33
_atom_site_aniso_U_23
_atom_site_aniso_U_13
_atom_site_aniso_U_12
Ir 0.03379(17) 0.02031(15) 0.01674(15) 0.0008(3) 0.01153(11) -0.0008(3)
P 0.0222(11) 0.0216(10) 0.0172(10) 0.0014(8) 0.0078(8) -0.0003(8)
C1 0.033(4) 0.029(7) 0.020(3) 0.001(5) 0.012(3) -0.010(5)
C2 0.041(5) 0.022(5) 0.024(5) -0.001(4) 0.017(4) 0.000(4)
C3 0.032(4) 0.048(11) 0.012(4) 0.007(4) 0.005(3) 0.008(5)
C4 0.030(5) 0.039(6) 0.023(5) -0.013(4) 0.011(4) -0.019(5)
C5 0.046(6) 0.027(5) 0.027(5) -0.012(4) 0.024(4) -0.011(4)
C6 0.042(6) 0.021(5) 0.021(4) 0.001(3) 0.019(4) 0.007(4)
C7 0.030(5) 0.031(5) 0.047(6) -0.001(4) 0.017(5) -0.005(4)
C8 0.033(6) 0.062(7) 0.028(5) 0.007(5) 0.006(5) 0.003(5)
C9 0.071(8) 0.028(5) 0.047(7) -0.008(5) 0.027(6) -0.011(5)
C10 0.032(5) 0.027(5) 0.025(4) -0.001(3) 0.014(4) 0.001(3)
C11 0.065(6) 0.048(5) 0.026(4) -0.012(10) 0.025(4) -0.010(11)
C12 0.046(6) 0.044(6) 0.040(6) -0.009(5) 0.022(5) 0.004(5)
C13 0.023(4) 0.027(4) 0.028(5) 0.000(4) 0.010(4) -0.006(4)
C14 0.032(5) 0.047(6) 0.038(6) 0.003(5) 0.008(5) -0.006(5)
C15 0.036(5) 0.033(5) 0.037(6) 0.011(4) 0.016(4) -0.003(4)
C16 0.024(5) 0.038(5) 0.024(5) 0.010(4) 0.003(4) 0.006(4)
C17 0.023(5) 0.051(7) 0.054(7) 0.005(5) -0.001(4) -0.006(4)
C18 0.036(6) 0.041(6) 0.047(6) 0.013(5) 0.015(5) 0.016(5)
B 0.039(6) 0.030(6) 0.032(6) -0.009(5) 0.001(5) 0.003(5)
F1 0.060(4) 0.032(3) 0.062(4) -0.004(3) 0.026(3) -0.001(3)
F2 0.107(6) 0.047(4) 0.037(4) 0.004(3) 0.015(4) 0.015(4)
F3 0.054(4) 0.057(4) 0.044(4) -0.003(4) -0.013(3) -0.007(3)
F4 0.058(5) 0.065(5) 0.155(9) -0.055(6) 0.055(6) -0.016(4)

loop_
_atom_type_symbol
_atom_type_description
_atom_type_scat_dispersion_real
_atom_type_scat_dispersion_imag
_atom_type_scat_source
C C 0.0033 0.0016 'International Tables Vol C Tables 4.2.6.8 and 6.1.1.4'
H H 0.0000 0.0000 'International Tables Vol C Tables 4.2.6.8 and 6.1.1.4'
B B 0.0013 0.0007 'International Tables Vol C Tables 4.2.6.8 and 6.1.1.4'
F F 0.0171 0.0103 'International Tables Vol C Tables 4.2.6.8 and 6.1.1.4'
P P 0.1023 0.0942 'International Tables Vol C Tables 4.2.6.8 and 6.1.1.4'
Ir Ir -1.4442 7.9887 'International Tables Vol C Tables 4.2.6.8 and 6.1.1.4'

loop_
_geom_angle_atom_site_label_1
_geom_angle_atom_site_label_2
_geom_angle_atom_site_label_3
_geom_angle
C2 Ir P 173.1(3)
C2 Ir C3 37.0(4)
P Ir C3 149.5(3)
C2 Ir C1 35.3(4)
P Ir C1 138.7(3)
C3 Ir C1 64.7(3)
C2 Ir C4 65.1(4)
P Ir C4 119.4(3)
C3 Ir C4 36.1(4)
C1 Ir C4 75.3(4)
C2 Ir C6 63.3(3)
P Ir C6 113.3(2)
C3 Ir C6 74.9(4)
C1 Ir C6 35.2(4)
C4 Ir C6 62.5(4)
C2 Ir C5 75.5(3)
P Ir C5 105.1(2)
C3 Ir C5 63.9(4)
C1 Ir C5 63.5(4)
C4 Ir C5 34.7(4)
C6 Ir C5 34.9(3)
C2 Ir H0 99.9
P Ir H0 75.1
C3 Ir H0 132.7
C1 Ir H0 89.2
C4 Ir H0 164.0
C6 Ir H0 106.6
C5 Ir H0 139.4
C2 Ir H1 119.6
P Ir H1 63.3
C3 Ir H1 110.6
C1 Ir H1 144.3
C4 Ir H1 123.4
C6 Ir H1 174.0
C5 Ir H1 149.3
H0 Ir H1 68.0
C10 P C13 110.8(4)
C10 P C16 103.1(4)
C13 P C16 103.5(4)
C10 P Ir 111.1(3)
C13 P Ir 113.7(3)
C16 P Ir 113.9(3)
C2 C1 C6 119.7(9)
C2 C1 C7 119.3(12)
C6 C1 C7 120.9(10)
C2 C1 Ir 70.3(5)
C6 C1 Ir 74.2(5)
C7 C1 Ir 128.9(7)
C1 C2 C3 120.9(9)
C1 C2 Ir 74.4(5)
C3 C2 Ir 72.9(5)
C1 C2 H2 119.6
C3 C2 H2 119.6
Ir C2 H2 124.8
C4 C3 C2 118.4(9)
C4 C3 C8 120.8(9)
C2 C3 C8 120.7(10)
C4 C3 Ir 74.0(5)
C2 C3 Ir 70.1(5)
C8 C3 Ir 129.0(7)
C5 C4 C3 120.2(9)
C5 C4 Ir 73.8(5)
C3 C4 Ir 69.8(5)
C5 C4 H4 119.9
C3 C4 H4 119.9
Ir C4 H4 128.7
C4 C5 C6 119.1(9)
C4 C5 C9 119.8(9)
C6 C5 C9 120.8(10)
C4 C5 Ir 71.5(5)
C6 C5 Ir 71.6(5)
C9 C5 Ir 133.7(7)
C1 C6 C5 121.5(9)
C1 C6 Ir 70.6(5)
C5 C6 Ir 73.5(5)
C1 C6 H6 119.2
C5 C6 H6 119.2
Ir C6 H6 129.1
C1 C7 H7A 109.5
C1 C7 H7B 109.5
H7A C7 H7B 109.5
C1 C7 H7C 109.5
H7A C7 H7C 109.5
H7B C7 H7C 109.5
C3 C8 H8A 109.5
C3 C8 H8B 109.5
H8A C8 H8B 109.5
C3 C8 H8C 109.5
H8A C8 H8C 109.5
H8B C8 H8C 109.5
C5 C9 H9A 109.5
C5 C9 H9B 109.5
H9A C9 H9B 109.5
C5 C9 H9C 109.5
H9A C9 H9C 109.5
H9B C9 H9C 109.5
C12 C10 C11 108.9(8)
C12 C10 P 114.1(7)
C11 C10 P 114.7(11)
C12 C10 H10 106.2
C11 C10 H10 106.2
P C10 H10 106.2
C10 C11 H11A 109.5
C10 C11 H11B 109.5
H11A C11 H11B 109.5
C10 C11 H11C 109.5
H11A C11 H11C 109.5
H11B C11 H11C 109.5
C10 C12 H12A 109.5
C10 C12 H12B 109.5
H12A C12 H12B 109.5
C10 C12 H12C 109.5
H12A C12 H12C 109.5
H12B C12 H12C 109.5
C15 C13 C14 109.5(8)
C15 C13 P 115.8(7)
C14 C13 P 112.9(7)
C15 C13 H13 106.0
C14 C13 H13 106.0
P C13 H13 106.0
C13 C14 H14A 109.5
C13 C14 H14B 109.5
H14A C14 H14B 109.5
C13 C14 H14C 109.5
H14A C14 H14C 109.5
H14B C14 H14C 109.5
C13 C15 H15A 109.5
C13 C15 H15B 109.5
H15A C15 H15B 109.5
C13 C15 H15C 109.5
H15A C15 H15C 109.5
H15B C15 H15C 109.5
C18 C16 C17 110.6(9)
C18 C16 P 113.5(7)
C17 C16 P 110.5(7)
C18 C16 H16 107.3
C17 C16 H16 107.3
P C16 H16 107.3
C16 C17 H17A 109.5
C16 C17 H17B 109.5
H17A C17 H17B 109.5
C16 C17 H17C 109.5
H17A C17 H17C 109.5
H17B C17 H17C 109.5
C16 C18 H18A 109.5
C16 C18 H18B 109.5
H18A C18 H18B 109.5
C16 C18 H18C 109.5
H18A C18 H18C 109.5
H18B C18 H18C 109.5
F3 B F4 110.0(9)
F3 B F2 107.5(10)
F4 B F2 108.6(10)
F3 B F1 110.9(9)
F4 B F1 110.5(10)
F2 B F1 109.2(9)

loop_
_geom_bond_atom_site_label_1
_geom_bond_atom_site_label_2
_geom_bond_distance
Ir C2 2.246(9)
Ir P 2.270(2)
Ir C3 2.282(8)
Ir C1 2.297(8)
Ir C4 2.337(9)
Ir C6 2.343(9)
Ir C5 2.367(9)
Ir H0 1.4903
Ir H1 1.5030
P C10 1.849(9)
P C13 1.852(9)
P C16 1.854(9)
C1 C2 1.380(15)
C1 C6 1.404(17)
C1 C7 1.512(13)
C2 C3 1.438(14)
C2 H2 0.9500
C3 C4 1.434(17)
C3 C8 1.504(15)
C4 C5 1.405(15)
C4 H4 0.9666
C5 C6 1.411(14)
C5 C9 1.506(14)
C6 H6 0.8597
C7 H7A 0.8823
C7 H7B 0.8823
C7 H7C 0.8823
C8 H8A 0.9591
C8 H8B 0.9591
C8 H8C 0.9591
C9 H9A 1.0501
C9 H9B 1.0501
C9 H9C 1.0501
C10 C12 1.521(14)
C10 C11 1.550(14)
C10 H10 1.0000
C11 H11A 0.9331
C11 H11B 0.9331
C11 H11C 0.9331
C12 H12A 0.9660
C12 H12B 0.9660
C12 H12C 0.9660
C13 C15 1.532(13)
C13 C14 1.549(13)
C13 H13 0.9767
C14 H14A 0.9691
C14 H14B 0.9691
C14 H14C 0.9691
C15 H15A 0.9348
C15 H15B 0.9348
C15 H15C 0.9348
C16 C18 1.522(14)
C16 C17 1.525(14)
C16 H16 0.8502
C17 H17A 0.9715
C17 H17B 0.9715
C17 H17C 0.9715
C18 H18A 0.9848
C18 H18B 0.9848
C18 H18C 0.9848
B F3 1.368(13)
B F4 1.371(14)
B F2 1.388(15)
B F1 1.395(13)
